data_7039844
loop_
_publ_author_name
'Jobb\'agy, Csaba'
'Baranyai, P\'eter'
'Szab\'o, P\'al'
'Holczbauer, Tam\'as'
'R\'acz, Barbara'
'Li, Liang'
'Naumov, Pan\<ce'
'De\'ak, Andrea'

_publ_section_title
;
 Unexpected formation of a fused double cycle trinuclear gold(i) complex
 supported by ortho-phenyl metallated aryl-diphosphine ligands and strong
 aurophilic interactions.
;
_journal_issue 31
_journal_name_full 'Dalton transactions (Cambridge, England : 2003)'
_journal_page_first 12569
_journal_page_last 12575
_journal_paper_doi 10.1039/c6dt01528j
_journal_volume 45
_journal_year 2016
_chemical_formula_moiety
;
2(C78 H62.53 Au2.47 O2.53 P4), C7 H8, 2(N O3)
;
_chemical_formula_sum 'C163 H133.06 Au4.94 N2 O11.06 P8'
_chemical_formula_weight 3517.50
_space_group_crystal_system triclinic
_space_group_IT_number 2
_space_group_name_Hall '-P 1'
_space_group_name_H-M_alt 'P -1'
_symmetry_space_group_name_Hall '-P 1'
_symmetry_space_group_name_H-M 'P -1'
_atom_sites_solution_hydrogens mixed
_atom_sites_solution_primary direct
_atom_sites_solution_secondary direct
_audit_creation_method SHELXL-2014/7
_audit_update_record
;
2016-07-04 deposited with the CCDC.
2016-07-08 downloaded from the CCDC.
;
_cell_angle_alpha 90.421(3)
_cell_angle_beta 97.725(3)
_cell_angle_gamma 103.650(3)
_cell_formula_units_Z 1
_cell_length_a 12.6109(18)
_cell_length_b 15.351(2)
_cell_length_c 22.690(3)
_cell_measurement_reflns_used 37690
_cell_measurement_temperature 103(2)
_cell_measurement_theta_max 25.39
_cell_measurement_theta_min 3.00
_cell_volume 4226.3(10)
_computing_cell_refinement 'Crystal Clear V.1.4.1 (Rigaku/MSC, 2007)'
_computing_data_collection 'Crystal Clear V.1.4.1 (Rigaku/MSC, 2007)'
_computing_data_reduction 'Crystal Clear V.1.4.1 (Rigaku/MSC, 2007)'
_computing_molecular_graphics 'PLATON (Spek, 2009)'
_computing_publication_material 'PLATON (Spek, 2009)'
_computing_structure_refinement 'SHELXL-2014/7 (Sheldrick, 2014)'
_computing_structure_solution 'SIR92 (Altomare <i>et al.</i>, 1994)'
_diffrn_ambient_temperature 103(2)
_diffrn_detector_area_resol_mean 10.0000
_diffrn_measured_fraction_theta_full 0.997
_diffrn_measured_fraction_theta_max 0.997
_diffrn_measurement_details
;
 scan:  N=1,PHI=0.0,CHI=30.0,OMEGA=10.0,215.0,5.0,COUPLE=0.00                  
 scan:  N=2,PHI=180.0,CHI=30.0,OMEGA=10.0,215.0,5.0,COUPLE=0.00                
 scan:  N=3,PHI=0.0,CHI=0.0,OMEGA=20.0,200.0,5.0,COUPLE=0.00                   
 scan:  N=4,PHI=90.0,CHI=0.0,OMEGA=20.0,200.0,5.0,COUPLE=0.00                  
 scan:  N=5,PHI=90.0,CHI=30.0,OMEGA=10.0,235.0,5.0,COUPLE=0.00                 
 Orientation Matrix:
    UB11 -0.0574 UB12  0.0355 UB13 -0.0056
    UB21 -0.0107 UB22 -0.0073 UB23  0.0427
    UB31  0.0581 UB32  0.0565 UB33  0.0112
    Matrix type: 'd*Trek'
;
_diffrn_measurement_device_type RX
_diffrn_measurement_method dtprofit.ref
_diffrn_radiation_monochromator graphite
_diffrn_radiation_type MoK\a
_diffrn_radiation_wavelength 0.71075
_diffrn_reflns_av_R_equivalents 0.1035
_diffrn_reflns_av_unetI/netI 0.2281
_diffrn_reflns_Laue_measured_fraction_full 0.997
_diffrn_reflns_Laue_measured_fraction_max 0.997
_diffrn_reflns_limit_h_max 15
_diffrn_reflns_limit_h_min -15
_diffrn_reflns_limit_k_max 18
_diffrn_reflns_limit_k_min -18
_diffrn_reflns_limit_l_max 27
_diffrn_reflns_limit_l_min -27
_diffrn_reflns_number 133257
_diffrn_reflns_point_group_measured_fraction_full 0.997
_diffrn_reflns_point_group_measured_fraction_max 0.997
_diffrn_reflns_theta_full 25.242
_diffrn_reflns_theta_max 25.351
_diffrn_reflns_theta_min 2.994
_diffrn_source 'NORMAL-focus sealed tube'
_exptl_absorpt_coefficient_mu 4.400
_exptl_absorpt_correction_T_max 1.0000
_exptl_absorpt_correction_T_min 0.4937
_exptl_absorpt_correction_type multi-scan
_exptl_absorpt_process_details 'Rigaku, (2007)'
_exptl_crystal_colour yellow
_exptl_crystal_density_diffrn 1.382
_exptl_crystal_density_method 'not measured'
_exptl_crystal_description Platelet
_exptl_crystal_F_000 1724
_exptl_crystal_size_max 0.250
_exptl_crystal_size_mid 0.250
_exptl_crystal_size_min 0.050
_platon_squeeze_details 'Version = 150616'
_platon_squeeze_void_content 1
_refine_diff_density_max 3.061
_refine_diff_density_min -4.080
_refine_diff_density_rms 0.152
_refine_ls_extinction_coef 0.00045(11)
_refine_ls_extinction_expression Fc^*^=kFc[1+0.001xFc^2^\l^3^/sin(2\q)]^-1/4^
_refine_ls_extinction_method 'SHELXL-2014/7 (Sheldrick 2014'
_refine_ls_goodness_of_fit_ref 0.862
_refine_ls_hydrogen_treatment constr
_refine_ls_matrix_type full
_refine_ls_number_parameters 778
_refine_ls_number_reflns 15413
_refine_ls_number_restraints 18
_refine_ls_restrained_S_all 0.862
_refine_ls_R_factor_all 0.1152
_refine_ls_R_factor_gt 0.0679
_refine_ls_shift/su_max 0.001
_refine_ls_shift/su_mean 0.000
_refine_ls_structure_factor_coef Fsqd
_refine_ls_weighting_details 'w=1/[\s^2^(Fo^2^)+(0.0001P)^2^] where P=(Fo^2^+2Fc^2^)/3'
_refine_ls_weighting_scheme calc
_refine_ls_wR_factor_gt 0.1446
_refine_ls_wR_factor_ref 0.1644
_reflns_Friedel_coverage 0.000
_reflns_number_gt 6877
_reflns_number_total 15413
_reflns_threshold_expression 'I > 2\s(I)'
_cod_data_source_file c6dt01528j4.cif
_cod_data_source_block complex_3
_cod_depositor_comments
;
The following automatic conversions were performed:

'_exptl_absorpt_correction_type' value 'Multi-scan' changed to
'multi-scan' according to
/usr/data/users/saulius/crontab/automatic-downloads/rss-feeds/RSC/lib/dictionaries/cif_core.dic
dictionary named 'cif_core.dic' version 2.4.2 from 2011-04-26.

Automatic conversion script
Id: cif_fix_values 4268 2015-11-12 08:31:59Z antanas 

 Adding full bibliography for 7039843--7039844.cif.
;
_cod_original_cell_volume 4226.2(10)
_cod_database_code 7039844
_shelx_shelxl_version_number 2014/7
_shelx_space_group_comment
;
The symmetry employed for this shelxl refinement is uniquely defined
by the following loop, which should always be used as a source of
symmetry information in preference to the above space-group names.
They are only intended as comments.
;
_shelx_estimated_absorpt_t_min 0.406
_shelx_estimated_absorpt_t_max 0.810
_exptl_absorpt_special_details
;
 T.Higashi, Empirical Absorption Correction, 2001
;
_platon_squeeze_void_probe_radius 1.20

loop_
_space_group_symop_operation_xyz
'x, y, z'
'-x, -y, -z'

loop_
_atom_site_label
_atom_site_type_symbol
_atom_site_fract_x
_atom_site_fract_y
_atom_site_fract_z
_atom_site_U_iso_or_equiv
_atom_site_adp_type
_atom_site_occupancy
_atom_site_site_symmetry_order
_atom_site_calc_flag
_atom_site_refinement_flags_posn
_atom_site_refinement_flags_adp
_atom_site_refinement_flags_occupancy
_atom_site_disorder_assembly
_atom_site_disorder_group
Au1 Au 0.70166(7) 0.47407(7) 0.24857(4) 0.0586(2) Uani 0.6 1 d . . P A 1
O1P O 0.6860(13) 0.4239(10) 0.1983(7) 0.042(5) Uiso 0.4 1 d D . P A 2
Au2 Au 0.70287(4) 0.30580(3) 0.29308(2) 0.04263(15) Uani 1 1 d . . . . .
Au3 Au 0.68207(5) 0.11944(4) 0.31172(3) 0.04994(17) Uani 0.87 1 d . . P A 1
O1P' O 0.688(3) 0.129(3) 0.254(3) 0.050(17) Uiso 0.13 1 d D . P A 2
P1 P 0.6151(3) 0.4509(2) 0.14942(16) 0.0490(9) Uani 1 1 d D . . . .
P2 P 0.5165(3) 0.2482(2) 0.29388(15) 0.0404(8) Uani 1 1 d . . . . .
P1' P 0.7739(3) 0.0883(2) 0.23472(16) 0.0433(8) Uani 1 1 d D . . . .
P2' P 0.8850(3) 0.3817(2) 0.32084(15) 0.0411(8) Uani 1 1 d . . . . .
C1 C 0.5769(10) 0.3541(8) 0.0957(6) 0.047(3) Uani 1 1 d . . . . .
C2 C 0.6105(10) 0.3632(9) 0.0389(7) 0.056(4) Uani 1 1 d . . . . .
H2 H 0.6620 0.4165 0.0314 0.067 Uiso 1 1 calc R U . . .
C3 C 0.5724(11) 0.2985(8) -0.0064(6) 0.051(4) Uani 1 1 d . . . . .
H3 H 0.5972 0.3056 -0.0442 0.061 Uiso 1 1 calc R U . . .
C4 C 0.4979(10) 0.2243(9) 0.0059(6) 0.053(4) Uani 1 1 d . . . . .
H4 H 0.4665 0.1810 -0.0256 0.064 Uiso 1 1 calc R U . . .
C5 C 0.4642(9) 0.2070(8) 0.0605(6) 0.045(3) Uani 1 1 d . . . . .
C6 C 0.3690(10) 0.1273(8) 0.0704(6) 0.051(4) Uani 1 1 d . . . . .
C7 C 0.3841(9) 0.1077(7) 0.1347(6) 0.042(3) Uani 1 1 d . . . . .
C8 C 0.3407(9) 0.0234(8) 0.1578(7) 0.049(4) Uani 1 1 d . . . . .
H8 H 0.3070 -0.0250 0.1300 0.059 Uiso 1 1 calc R U . . .
C9 C 0.3436(10) 0.0062(8) 0.2167(7) 0.053(4) Uani 1 1 d . . . . .
H9 H 0.3105 -0.0515 0.2292 0.064 Uiso 1 1 calc R U . . .
C10 C 0.3970(9) 0.0764(7) 0.2586(6) 0.048(3) Uani 1 1 d . . . . .
H10 H 0.4024 0.0654 0.2999 0.058 Uiso 1 1 calc R U . . .
C11 C 0.4420(8) 0.1619(7) 0.2399(6) 0.038(3) Uani 1 1 d . . . . .
C12 C 0.4329(9) 0.1746(7) 0.1800(6) 0.038(3) Uani 1 1 d . . . . .
C13 C 0.5052(9) 0.2727(7) 0.1055(6) 0.041(3) Uani 1 1 d . . . . .
C14 C 0.2593(9) 0.1550(8) 0.0570(6) 0.061(4) Uani 1 1 d . . . . .
H14A H 0.2455 0.1665 0.0146 0.091 Uiso 1 1 calc R U . . .
H14B H 0.2628 0.2095 0.0806 0.091 Uiso 1 1 calc R U . . .
H14C H 0.1994 0.1066 0.0672 0.091 Uiso 1 1 calc R U . . .
C15 C 0.3710(11) 0.0469(8) 0.0321(6) 0.075(5) Uani 1 1 d . . . . .
H15A H 0.4402 0.0289 0.0435 0.113 Uiso 1 1 calc R U . . .
H15B H 0.3652 0.0626 -0.0099 0.113 Uiso 1 1 calc R U . . .
H15C H 0.3088 -0.0029 0.0376 0.113 Uiso 1 1 calc R U . . .
O1 O 0.4793(6) 0.2635(5) 0.1621(4) 0.047(2) Uani 1 1 d . . . . .
C16 C 0.6967(9) 0.5416(7) 0.1123(5) 0.040(3) Uani 1 1 d . . . . .
C17 C 0.8120(10) 0.5604(8) 0.1280(6) 0.054(4) Uani 1 1 d . . . . .
H17 H 0.8445 0.5281 0.1580 0.064 Uiso 1 1 calc R U . . .
C18 C 0.8786(11) 0.6287(8) 0.0981(6) 0.054(4) Uani 1 1 d . . . . .
H18 H 0.9565 0.6421 0.1079 0.065 Uiso 1 1 calc R U . . .
C19 C 0.8315(10) 0.6745(8) 0.0559(6) 0.049(4) Uani 1 1 d . . . . .
H19 H 0.8771 0.7203 0.0364 0.058 Uiso 1 1 calc R U . . .
C20 C 0.7218(11) 0.6569(8) 0.0408(6) 0.053(4) Uani 1 1 d . . . . .
H20 H 0.6911 0.6906 0.0112 0.064 Uiso 1 1 calc R U . . .
C21 C 0.6523(11) 0.5899(7) 0.0680(6) 0.050(4) Uani 1 1 d . . . . .
H21 H 0.5748 0.5772 0.0563 0.060 Uiso 1 1 calc R U . . .
C22A C 0.4861(11) 0.4917(10) 0.1471(7) 0.024(5) Uiso 0.6 1 d G . P A 1
C23A C 0.4808(11) 0.5601(10) 0.1862(6) 0.048(6) Uiso 0.6 1 d DG . P A 1
H23 H 0.5376 0.5794 0.2188 0.058 Uiso 0.6 1 calc R U P A 1
C24A C 0.3923(12) 0.6004(9) 0.1776(7) 0.052(6) Uiso 0.6 1 d DG . P A 1
H24 H 0.3887 0.6472 0.2044 0.062 Uiso 0.6 1 calc R U P A 1
C25A C 0.3092(10) 0.5722(9) 0.1299(7) 0.044(5) Uiso 0.6 1 d G . P A 1
H25 H 0.2488 0.5998 0.1240 0.053 Uiso 0.6 1 calc R U P A 1
C26A C 0.3146(12) 0.5038(10) 0.0908(7) 0.054(6) Uiso 0.6 1 d G . P A 1
H26 H 0.2578 0.4846 0.0582 0.064 Uiso 0.6 1 calc R U P A 1
C27A C 0.4030(13) 0.4635(10) 0.0994(7) 0.045(9) Uiso 0.6 1 d G . P A 1
H27 H 0.4066 0.4168 0.0726 0.054 Uiso 0.6 1 calc R U P A 1
C22B C 0.497(2) 0.4754(18) 0.1552(14) 0.088(18) Uiso 0.4 1 d G . P A 2
C23B C 0.5119(18) 0.5387(18) 0.2016(11) 0.056(10) Uiso 0.4 1 d G . P A 2
H23B H 0.5737 0.5458 0.2317 0.072 Uiso 0.4 1 calc R U P A 2
C24B C 0.437(2) 0.5915(15) 0.2039(10) 0.064(10) Uiso 0.4 1 d G . P A 2
H24B H 0.4473 0.6347 0.2356 0.083 Uiso 0.4 1 calc R U P A 2
C25B C 0.3464(19) 0.5810(15) 0.1598(12) 0.053(9) Uiso 0.4 1 d G . P A 2
H25B H 0.2950 0.6171 0.1614 0.069 Uiso 0.4 1 calc R U P A 2
C26B C 0.3311(18) 0.5177(16) 0.1134(10) 0.044(8) Uiso 0.4 1 d G . P A 2
H26B H 0.2693 0.5106 0.0832 0.058 Uiso 0.4 1 calc R U P A 2
C27B C 0.406(2) 0.4649(17) 0.1111(12) 0.050(14) Uiso 0.4 1 d G . P A 2
H27B H 0.3957 0.4216 0.0793 0.065 Uiso 0.4 1 calc R U P A 2
C28 C 0.4388(10) 0.3302(8) 0.2934(6) 0.047(4) Uani 1 1 d . . . . .
C29 C 0.4786(10) 0.4078(8) 0.3311(6) 0.048(4) Uani 1 1 d . . . . .
H29 H 0.5476 0.4145 0.3555 0.058 Uiso 1 1 calc R U . . .
C30 C 0.4225(11) 0.4748(8) 0.3345(6) 0.055(4) Uani 1 1 d . . . . .
H30 H 0.4537 0.5262 0.3602 0.066 Uiso 1 1 calc R U . . .
C31 C 0.3193(11) 0.4665(8) 0.2998(6) 0.059(4) Uani 1 1 d . . . . .
H31 H 0.2792 0.5114 0.3018 0.071 Uiso 1 1 calc R U . . .
C32 C 0.2776(10) 0.3900(8) 0.2620(6) 0.052(4) Uani 1 1 d . . . . .
H32A H 0.2090 0.3835 0.2372 0.063 Uiso 1 1 calc R U . . .
C33 C 0.3355(10) 0.3233(8) 0.2604(6) 0.052(4) Uani 1 1 d . . . . .
H33 H 0.3032 0.2709 0.2358 0.062 Uiso 1 1 calc R U . . .
C34 C 0.5090(8) 0.1977(6) 0.3638(3) 0.055(4) Uani 1 1 d G . . . .
C35 C 0.5820(7) 0.1435(6) 0.3784(4) 0.062(4) Uani 1 1 d G . . . .
H35 H 0.6313 0.1349 0.3534 0.080 Uiso 0.13 1 d R U P A 2
C36 C 0.5831(8) 0.1007(5) 0.4322(5) 0.084(5) Uani 1 1 d G . . . .
H36 H 0.6330 0.0637 0.4421 0.101 Uiso 1 1 calc R U . . .
C37 C 0.5112(10) 0.1120(6) 0.4714(4) 0.098(7) Uani 1 1 d G . . . .
H37 H 0.5120 0.0827 0.5081 0.118 Uiso 1 1 calc R U . . .
C38 C 0.4382(8) 0.1662(7) 0.4568(4) 0.094(6) Uani 1 1 d G U . . .
H38 H 0.3890 0.1739 0.4836 0.113 Uiso 1 1 calc R U . . .
C39 C 0.4371(7) 0.2090(5) 0.4030(5) 0.067(4) Uani 1 1 d G U . . .
H39 H 0.3872 0.2460 0.3931 0.080 Uiso 1 1 calc R U . . .
C1' C 0.7716(10) 0.1482(9) 0.1653(6) 0.055(4) Uani 1 1 d . . . . .
C2' C 0.7089(10) 0.1097(8) 0.1140(6) 0.051(4) Uani 1 1 d . . . . .
H2' H 0.6574 0.0538 0.1153 0.061 Uiso 1 1 calc R U . . .
C3' C 0.7184(10) 0.1497(8) 0.0605(6) 0.051(4) Uani 1 1 d . . . . .
H3' H 0.6681 0.1249 0.0262 0.062 Uiso 1 1 calc R U . . .
C4' C 0.8013(10) 0.2265(8) 0.0562(6) 0.049(3) Uani 1 1 d . . . . .
H4' H 0.8130 0.2487 0.0180 0.059 Uiso 1 1 calc R U . . .
C5' C 0.8647(10) 0.2697(9) 0.1046(6) 0.055(4) Uani 1 1 d . . . . .
C6' C 0.9684(11) 0.3423(8) 0.1039(6) 0.049(3) Uani 1 1 d . . . . .
C7' C 0.9918(9) 0.4026(7) 0.1605(5) 0.037(3) Uani 1 1 d . . . . .
C8' C 1.0504(9) 0.4879(8) 0.1628(5) 0.044(3) Uani 1 1 d . . . . .
H8' H 1.0803 0.5115 0.1284 0.053 Uiso 1 1 calc R U . . .
C9' C 1.0687(9) 0.5422(8) 0.2133(6) 0.051(4) Uani 1 1 d . . . . .
H9' H 1.1126 0.6018 0.2137 0.061 Uiso 1 1 calc R U . . .
C10' C 1.0235(9) 0.5106(8) 0.2633(6) 0.046(3) Uani 1 1 d . . . . .
H10' H 1.0328 0.5479 0.2981 0.055 Uiso 1 1 calc R U . . .
C11' C 0.9633(8) 0.4214(7) 0.2606(5) 0.034(3) Uani 1 1 d . . . . .
C12' C 0.9523(9) 0.3687(7) 0.2099(5) 0.038(3) Uani 1 1 d . . . . .
C13' C 0.8477(9) 0.2346(8) 0.1589(6) 0.045(3) Uani 1 1 d . . . . .
C14' C 0.9637(12) 0.3965(8) 0.0481(6) 0.071(5) Uani 1 1 d . . . . .
H14D H 1.0328 0.4425 0.0492 0.106 Uiso 1 1 calc R U . . .
H14E H 0.9020 0.4255 0.0463 0.106 Uiso 1 1 calc R U . . .
H14F H 0.9534 0.3565 0.0128 0.106 Uiso 1 1 calc R U . . .
C15' C 1.0709(11) 0.2943(8) 0.1043(6) 0.062(4) Uani 1 1 d . . . . .
H15D H 1.1394 0.3402 0.1035 0.092 Uiso 1 1 calc R U . . .
H15E H 1.0576 0.2536 0.0691 0.092 Uiso 1 1 calc R U . . .
H15F H 1.0772 0.2601 0.1404 0.092 Uiso 1 1 calc R U . . .
O1' O 0.9011(6) 0.2772(5) 0.2132(3) 0.041(2) Uani 1 1 d . . . . .
C16' C 0.7147(10) -0.0277(8) 0.2074(6) 0.048(4) Uani 1 1 d . . . . .
C17' C 0.5976(11) -0.0544(7) 0.2019(6) 0.059(4) Uani 1 1 d . . . . .
H17' H 0.5558 -0.0155 0.2145 0.070 Uiso 1 1 calc R U . . .
C18' C 0.5464(11) -0.1407(9) 0.1770(6) 0.059(4) Uani 1 1 d . . . . .
H18' H 0.4683 -0.1601 0.1729 0.071 Uiso 1 1 calc R U . . .
C19' C 0.6046(13) -0.1970(8) 0.1584(6) 0.063(5) Uani 1 1 d . . . . .
H19' H 0.5673 -0.2550 0.1420 0.076 Uiso 1 1 calc R U . . .
C20' C 0.7178(12) -0.1701(10) 0.1635(7) 0.082(6) Uani 1 1 d . . . . .
H20' H 0.7598 -0.2079 0.1496 0.099 Uiso 1 1 calc R U . . .
C21' C 0.7690(11) -0.0848(8) 0.1899(7) 0.061(4) Uani 1 1 d . . . . .
H21' H 0.8472 -0.0673 0.1956 0.073 Uiso 1 1 calc R U . . .
C22' C 0.9164(10) 0.0935(7) 0.2555(6) 0.042(3) Uani 1 1 d . . . . .
C23' C 0.9523(10) 0.0854(7) 0.3168(6) 0.048(4) Uani 1 1 d . . . . .
H23' H 0.9016 0.0815 0.3447 0.057 Uiso 1 1 calc R U . . .
C24' C 1.0628(12) 0.0830(9) 0.3370(7) 0.063(4) Uani 1 1 d . . . . .
H24' H 1.0868 0.0755 0.3777 0.076 Uiso 1 1 calc R U . . .
C25' C 1.1345(11) 0.0918(9) 0.2952(7) 0.062(4) Uani 1 1 d . . . . .
H25' H 1.2098 0.0932 0.3078 0.074 Uiso 1 1 calc R U . . .
C26' C 1.0997(11) 0.0986(8) 0.2364(6) 0.055(4) Uani 1 1 d . . . . .
H26' H 1.1512 0.1037 0.2089 0.066 Uiso 1 1 calc R U . . .
C27' C 0.9923(9) 0.0983(7) 0.2157(6) 0.044(3) Uani 1 1 d . . . . .
H27' H 0.9698 0.1014 0.1743 0.053 Uiso 1 1 calc R U . . .
C28' C 0.9688(7) 0.3246(6) 0.3702(4) 0.048(3) Uani 1 1 d G . . . .
C29' C 1.0826(7) 0.3456(5) 0.3721(4) 0.053(4) Uani 1 1 d G . . . .
H29' H 1.1166 0.3878 0.3458 0.064 Uiso 1 1 calc R U . . .
C30' C 1.1468(6) 0.3050(6) 0.4125(4) 0.075(5) Uani 1 1 d G U . . .
H30' H 1.2246 0.3194 0.4138 0.090 Uiso 1 1 calc R U . . .
C31' C 1.0971(10) 0.2433(6) 0.4510(4) 0.098(6) Uani 1 1 d G U . . .
H31' H 1.1410 0.2156 0.4787 0.117 Uiso 1 1 calc R U . . .
C32' C 0.9833(10) 0.2222(5) 0.4491(4) 0.073(5) Uani 1 1 d G . . . .
H32' H 0.9493 0.1801 0.4754 0.088 Uiso 1 1 calc R U . . .
C33' C 0.9191(6) 0.2629(6) 0.4087(4) 0.066(4) Uani 1 1 d G . . . .
H33' H 0.8413 0.2485 0.4074 0.079 Uiso 1 1 calc R U . . .
C34' C 0.8829(16) 0.4883(10) 0.3577(8) 0.044(8) Uiso 0.6 1 d G . P A 1
C35' C 0.8046(16) 0.5326(13) 0.3326(7) 0.058(10) Uiso 0.6 1 d G . P A 1
C36' C 0.7954(14) 0.6115(12) 0.3597(8) 0.070(10) Uiso 0.6 1 d G . P A 1
H36' H 0.7419 0.6418 0.3426 0.084 Uiso 0.6 1 calc R U P A 1
C37' C 0.8645(14) 0.6462(9) 0.4117(8) 0.071(8) Uiso 0.6 1 d G . P A 1
H37' H 0.8582 0.7001 0.4302 0.085 Uiso 0.6 1 calc R U P A 1
C38' C 0.9428(12) 0.6019(10) 0.4367(6) 0.053(6) Uiso 0.6 1 d G . P A 1
H38' H 0.9901 0.6256 0.4723 0.064 Uiso 0.6 1 calc R U P A 1
C39' C 0.9521(13) 0.5229(11) 0.4097(8) 0.058(7) Uiso 0.6 1 d G . P A 1
H39' H 1.0056 0.4927 0.4268 0.069 Uiso 0.6 1 calc R U P A 1
C34" C 0.865(2) 0.4729(14) 0.3605(10) 0.032(10) Uiso 0.4 1 d G . P A 2
C35" C 0.790(2) 0.5182(17) 0.3332(8) 0.047(13) Uiso 0.4 1 d G . P A 2
H35" H 0.7518 0.4991 0.2946 0.061 Uiso 0.4 1 calc R U P A 2
C36" C 0.7703(18) 0.5915(16) 0.3624(10) 0.037(9) Uiso 0.4 1 d G . P A 2
H36" H 0.7187 0.6225 0.3438 0.044 Uiso 0.4 1 calc R U P A 2
C37" C 0.8261(17) 0.6196(12) 0.4190(9) 0.047(9) Uiso 0.4 1 d G . P A 2
H37" H 0.8127 0.6697 0.4389 0.056 Uiso 0.4 1 calc R U P A 2
C38" C 0.9015(16) 0.5743(13) 0.4463(7) 0.037(7) Uiso 0.4 1 d G . P A 2
H38" H 0.9396 0.5934 0.4849 0.044 Uiso 0.4 1 calc R U P A 2
C39" C 0.9211(18) 0.5009(13) 0.4170(10) 0.043(9) Uiso 0.4 1 d G . P A 2
H39" H 0.9727 0.4700 0.4357 0.052 Uiso 0.4 1 calc R U P A 2
N1 N 0.7775(9) 0.2314(8) 0.8806(6) 0.056(3) Uani 1 1 d . . . B 2
O3 O 0.7277(10) 0.1791(6) 0.9131(5) 0.094(4) Uani 1 1 d . . . B 2
O4 O 0.8519(8) 0.2916(7) 0.9055(5) 0.096(4) Uani 1 1 d . . . B 2
O2 O 0.7495(8) 0.2267(6) 0.8263(5) 0.073(3) Uani 1 1 d . . . B 2
C40 C 1.0556(12) -0.0240(13) 0.9604(10) 0.083(6) Uani 1 1 d . U . C 2
H40 H 1.0956 -0.0410 0.9314 0.100 Uiso 1 1 calc R U . C 2
C41 C 1.0000(15) 0.0465(11) 0.9465(9) 0.085(6) Uani 1 1 d D . . C 2
H41 H 1.0025 0.0761 0.9099 0.111 Uiso 0.5 1 d R U P C 1
C42 C 0.9454(14) 0.0680(11) 0.9876(10) 0.089(6) Uani 1 1 d . . . . .
H42 H 0.9067 0.1140 0.9811 0.107 Uiso 1 1 calc R U . C 2
C43 C 0.987(2) 0.0939(16) 0.8942(11) 0.065(9) Uani 0.5 1 d D U P C 2
H43A H 1.0296 0.0754 0.8652 0.098 Uiso 0.5 1 calc R U P C 2
H43B H 0.9092 0.0809 0.8775 0.098 Uiso 0.5 1 calc R U P C 2
H43C H 1.0145 0.1584 0.9036 0.098 Uiso 0.5 1 calc R U P C 2

loop_
_atom_site_aniso_label
_atom_site_aniso_U_11
_atom_site_aniso_U_22
_atom_site_aniso_U_33
_atom_site_aniso_U_23
_atom_site_aniso_U_13
_atom_site_aniso_U_12
Au1 0.0421(5) 0.099 0.0351(5) -0.0037(5) 0.0049(4) 0.0180(5)
Au2 0.0366(3) 0.050 0.0426(3) -0.0017(2) 0.0107(2) 0.0106(2)
Au3 0.0461(4) 0.063 0.0466(4) 0.0038(3) 0.0129(3) 0.0201(3)
P1 0.045(2) 0.053 0.043(2) 0.0091(17) -0.0020(17) 0.0021(17)
P2 0.0359(19) 0.045 0.044(2) 0.0018(15) 0.0120(15) 0.0134(15)
P1' 0.037(2) 0.043 0.053(2) -0.0041(16) 0.0135(16) 0.0137(15)
P2' 0.0329(18) 0.046 0.045(2) -0.0032(16) 0.0046(15) 0.0099(15)
C1 0.052(9) 0.056(8) 0.037(8) 0.005(6) 0.008(6) 0.020(7)
C2 0.044(9) 0.065(8) 0.070(11) 0.020(8) 0.019(7) 0.028(7)
C3 0.066(10) 0.050(7) 0.043(9) 0.007(7) 0.011(7) 0.023(7)
C4 0.045(9) 0.074(9) 0.050(10) -0.006(8) 0.004(7) 0.033(7)
C5 0.031(7) 0.063(8) 0.046(9) 0.007(7) 0.008(6) 0.018(6)
C6 0.053(9) 0.061(8) 0.033(8) 0.001(7) -0.002(6) 0.010(7)
C7 0.026(7) 0.043(7) 0.058(10) -0.008(6) 0.003(6) 0.015(6)
C8 0.023(7) 0.046(7) 0.077(12) -0.010(7) -0.002(7) 0.010(6)
C9 0.035(8) 0.061(8) 0.067(11) 0.003(8) 0.007(7) 0.018(6)
C10 0.043(8) 0.058(8) 0.043(9) 0.006(7) 0.016(6) 0.008(7)
C11 0.019(6) 0.053(7) 0.045(9) -0.003(6) 0.007(5) 0.016(5)
C12 0.032(7) 0.038(6) 0.045(9) 0.004(6) 0.009(6) 0.011(5)
C13 0.032(7) 0.040(6) 0.052(9) -0.002(6) 0.008(6) 0.008(6)
C14 0.031(8) 0.075(9) 0.067(11) 0.008(8) -0.006(7) 0.001(7)
C15 0.082(11) 0.078(10) 0.048(10) -0.014(8) 0.007(8) -0.013(9)
O1 0.046(5) 0.058(5) 0.040(6) 0.001(4) 0.012(4) 0.013(4)
C16 0.033(7) 0.047(7) 0.036(8) 0.009(6) 0.004(6) -0.001(6)
C17 0.059(9) 0.055(8) 0.052(10) 0.018(7) 0.010(7) 0.022(7)
C18 0.046(9) 0.051(8) 0.064(11) 0.011(7) 0.016(7) 0.003(7)
C19 0.044(9) 0.048(7) 0.058(10) 0.003(7) 0.018(7) 0.012(7)
C20 0.060(10) 0.058(8) 0.041(9) 0.008(7) 0.010(7) 0.013(7)
C21 0.052(9) 0.050(7) 0.043(9) -0.003(7) -0.005(7) 0.007(7)
C28 0.042(8) 0.057(8) 0.037(8) 0.006(6) 0.006(6) 0.001(7)
C29 0.051(9) 0.052(7) 0.042(9) 0.006(6) 0.010(7) 0.011(7)
C30 0.052(9) 0.058(8) 0.055(10) -0.010(7) 0.007(7) 0.017(7)
C31 0.068(11) 0.063(8) 0.053(10) 0.010(7) 0.020(8) 0.023(8)
C32 0.028(7) 0.070(9) 0.064(11) 0.015(7) 0.002(6) 0.024(7)
C33 0.040(8) 0.055(8) 0.066(11) -0.001(7) 0.015(7) 0.018(7)
C34 0.043(9) 0.067(9) 0.059(10) 0.013(7) 0.011(7) 0.020(7)
C35 0.061(10) 0.068(9) 0.058(11) 0.019(8) 0.010(8) 0.016(8)
C36 0.130(16) 0.073(10) 0.063(13) 0.029(9) 0.023(11) 0.044(10)
C37 0.18(2) 0.061(10) 0.052(12) 0.034(8) 0.018(12) 0.027(11)
C38 0.136(17) 0.104(13) 0.065(12) 0.011(9) 0.047(12) 0.057(12)
C39 0.085(12) 0.068(9) 0.062(10) 0.011(7) 0.035(9) 0.035(8)
C1' 0.036(8) 0.088(10) 0.051(10) -0.013(8) 0.014(7) 0.031(7)
C2' 0.054(9) 0.058(8) 0.047(10) -0.014(7) 0.005(7) 0.029(7)
C3' 0.053(9) 0.069(9) 0.039(9) -0.020(7) -0.009(7) 0.036(7)
C4' 0.051(9) 0.059(8) 0.042(9) 0.011(7) 0.007(7) 0.023(7)
C5' 0.036(8) 0.096(10) 0.034(9) -0.025(8) 0.003(6) 0.021(7)
C6' 0.062(9) 0.064(8) 0.030(8) 0.021(6) 0.017(6) 0.028(7)
C7' 0.032(7) 0.044(7) 0.041(8) 0.002(6) 0.010(6) 0.020(6)
C8' 0.035(7) 0.079(9) 0.032(8) 0.000(7) 0.014(6) 0.032(7)
C9' 0.027(7) 0.051(7) 0.073(11) 0.019(7) 0.010(7) 0.003(6)
C10' 0.040(8) 0.056(7) 0.041(9) 0.000(6) 0.004(6) 0.013(6)
C11' 0.025(6) 0.034(6) 0.040(8) -0.001(5) 0.002(5) 0.001(5)
C12' 0.031(7) 0.046(7) 0.039(8) -0.002(6) 0.006(6) 0.012(6)
C13' 0.027(7) 0.070(8) 0.040(9) -0.013(7) -0.003(6) 0.017(6)
C14' 0.104(13) 0.069(9) 0.046(10) 0.008(8) 0.009(9) 0.036(9)
C15' 0.071(10) 0.074(9) 0.052(10) 0.009(7) 0.030(8) 0.032(8)
O1' 0.041(5) 0.051(5) 0.032(5) -0.003(4) 0.013(4) 0.012(4)
C16' 0.037(8) 0.055(8) 0.053(9) 0.010(7) 0.020(6) 0.003(7)
C17' 0.081(11) 0.037(7) 0.052(10) -0.002(6) 0.021(8) -0.005(7)
C18' 0.042(9) 0.067(9) 0.061(11) 0.003(8) 0.014(7) -0.002(7)
C19' 0.080(12) 0.041(7) 0.061(11) -0.002(7) 0.012(9) -0.004(8)
C20' 0.067(11) 0.094(11) 0.086(14) -0.032(10) 0.035(9) 0.009(9)
C21' 0.033(8) 0.068(9) 0.086(13) -0.016(8) 0.020(7) 0.014(7)
C22' 0.041(8) 0.037(6) 0.050(9) 0.004(6) 0.008(6) 0.014(6)
C23' 0.047(8) 0.055(7) 0.042(9) 0.003(6) 0.016(7) 0.007(7)
C24' 0.062(11) 0.088(10) 0.047(10) 0.001(8) 0.006(8) 0.032(8)
C25' 0.047(9) 0.081(10) 0.068(12) -0.017(9) 0.000(8) 0.041(8)
C26' 0.055(9) 0.061(8) 0.057(11) 0.005(7) 0.020(8) 0.024(7)
C27' 0.027(7) 0.047(7) 0.064(10) 0.009(6) 0.014(6) 0.015(6)
C28' 0.048(9) 0.057(8) 0.046(9) 0.002(7) 0.004(7) 0.028(7)
C29' 0.061(10) 0.060(8) 0.048(10) 0.013(7) 0.011(7) 0.028(7)
C30' 0.094(13) 0.089(11) 0.057(11) -0.025(7) -0.022(9) 0.071(9)
C31' 0.17(2) 0.100(13) 0.041(11) -0.016(8) -0.011(11) 0.082(13)
C32' 0.096(13) 0.061(9) 0.057(12) -0.007(8) -0.006(10) 0.015(9)
C33' 0.073(11) 0.087(10) 0.031(9) -0.010(8) 0.000(8) 0.011(9)
N1 0.050(8) 0.068(8) 0.055(9) 0.001(7) 0.012(7) 0.021(6)
O3 0.131(11) 0.068(6) 0.072(9) 0.001(6) 0.029(7) -0.007(7)
O4 0.056(7) 0.121(8) 0.085(9) 0.003(7) 0.003(6) -0.029(7)
O2 0.079(8) 0.092(7) 0.048(7) -0.003(6) 0.007(6) 0.023(6)
C40 0.046(9) 0.099(11) 0.107(14) -0.050(10) -0.001(9) 0.030(8)
C41 0.068(13) 0.076(12) 0.095(17) -0.040(11) -0.012(11) -0.001(10)
C42 0.063(13) 0.086(13) 0.103(18) -0.052(13) -0.021(12) 0.008(10)
C43 0.060(15) 0.070(14) 0.065(16) 0.002(13) 0.017(13) 0.010(12)

loop_
_atom_type_symbol
_atom_type_description
_atom_type_scat_dispersion_real
_atom_type_scat_dispersion_imag
_atom_type_scat_source
C C 0.0033 0.0016 'International Tables Vol C Tables 4.2.6.8 and 6.1.1.4'
H H 0.0000 0.0000 'International Tables Vol C Tables 4.2.6.8 and 6.1.1.4'
O O 0.0106 0.0060 'International Tables Vol C Tables 4.2.6.8 and 6.1.1.4'
P P 0.1023 0.0942 'International Tables Vol C Tables 4.2.6.8 and 6.1.1.4'
Au Au -2.0133 8.8022 'International Tables Vol C Tables 4.2.6.8 and 6.1.1.4'
N N 0.0061 0.0033 'International Tables Vol C Tables 4.2.6.8 and 6.1.1.4'

loop_
_geom_angle_atom_site_label_1
_geom_angle_atom_site_label_2
_geom_angle_atom_site_label_3
_geom_angle
_geom_angle_site_symmetry_1
_geom_angle_site_symmetry_3
C35' Au1 P1 164.0(6) . .
C35' Au1 Au2 87.5(5) . .
P1 Au1 Au2 107.07(9) . .
P2 Au2 P2' 162.14(12) . .
P2 Au2 Au1 100.40(9) . .
P2' Au2 Au1 78.80(9) . .
P2 Au2 Au3 75.52(8) . .
P2' Au2 Au3 108.96(9) . .
Au1 Au2 Au3 166.92(3) . .
C35 Au3 P1' 174.7(3) . .
C35 Au3 Au2 83.0(3) . .
P1' Au3 Au2 97.91(8) . .
O1P P1 C22B 124.8(14) . .
O1P P1 C16 108.8(8) . .
C22B P1 C16 107.8(12) . .
O1P P1 C1 104.6(8) . .
C22B P1 C1 103.5(11) . .
C16 P1 C1 105.7(6) . .
C16 P1 C22A 99.3(7) . .
C1 P1 C22A 104.2(6) . .
C16 P1 Au1 102.6(4) . .
C1 P1 Au1 134.2(4) . .
C22A P1 Au1 105.9(5) . .
C28 P2 C34 105.9(6) . .
C28 P2 C11 106.7(5) . .
C34 P2 C11 105.2(5) . .
C28 P2 Au2 114.3(4) . .
C34 P2 Au2 104.1(3) . .
C11 P2 Au2 119.4(4) . .
O1P' P1' C22' 139(2) . .
O1P' P1' C16' 111(2) . .
C22' P1' C16' 104.3(6) . .
O1P' P1' C1' 91(3) . .
C22' P1' C1' 103.0(6) . .
C16' P1' C1' 101.4(6) . .
C22' P1' Au3 115.0(5) . .
C16' P1' Au3 108.7(4) . .
C1' P1' Au3 122.2(4) . .
C34" P2' C28' 108.1(9) . .
C34" P2' C11' 109.7(10) . .
C28' P2' C11' 106.5(5) . .
C28' P2' C34' 108.6(7) . .
C11' P2' C34' 101.3(7) . .
C34" P2' Au2 99.5(9) . .
C28' P2' Au2 116.3(3) . .
C11' P2' Au2 116.3(4) . .
C34' P2' Au2 106.7(6) . .
C13 C1 C2 116.2(11) . .
C13 C1 P1 123.5(10) . .
C2 C1 P1 120.0(10) . .
C3 C2 C1 123.3(12) . .
C3 C2 H2 118.4 . .
C1 C2 H2 118.4 . .
C4 C3 C2 116.3(13) . .
C4 C3 H3 121.8 . .
C2 C3 H3 121.8 . .
C3 C4 C5 124.8(12) . .
C3 C4 H4 117.6 . .
C5 C4 H4 117.6 . .
C4 C5 C13 117.5(11) . .
C4 C5 C6 122.7(11) . .
C13 C5 C6 118.9(11) . .
C7 C6 C15 111.0(11) . .
C7 C6 C14 107.3(11) . .
C15 C6 C14 111.8(10) . .
C7 C6 C5 107.3(10) . .
C15 C6 C5 110.0(11) . .
C14 C6 C5 109.3(11) . .
C8 C7 C12 112.5(12) . .
C8 C7 C6 124.0(10) . .
C12 C7 C6 123.1(11) . .
C9 C8 C7 125.1(12) . .
C9 C8 H8 117.4 . .
C7 C8 H8 117.4 . .
C8 C9 C10 118.3(12) . .
C8 C9 H9 120.9 . .
C10 C9 H9 120.9 . .
C11 C10 C9 120.6(12) . .
C11 C10 H10 119.7 . .
C9 C10 H10 119.7 . .
C12 C11 C10 117.7(10) . .
C12 C11 P2 122.5(9) . .
C10 C11 P2 119.7(10) . .
C11 C12 C7 125.7(11) . .
C11 C12 O1 116.5(9) . .
C7 C12 O1 117.7(11) . .
O1 C13 C5 123.4(10) . .
O1 C13 C1 115.0(10) . .
C5 C13 C1 121.7(12) . .
C6 C14 H14A 109.5 . .
C6 C14 H14B 109.5 . .
H14A C14 H14B 109.5 . .
C6 C14 H14C 109.5 . .
H14A C14 H14C 109.5 . .
H14B C14 H14C 109.5 . .
C6 C15 H15A 109.5 . .
C6 C15 H15B 109.5 . .
H15A C15 H15B 109.5 . .
C6 C15 H15C 109.5 . .
H15A C15 H15C 109.5 . .
H15B C15 H15C 109.5 . .
C13 O1 C12 117.7(9) . .
C21 C16 C17 119.1(11) . .
C21 C16 P1 123.7(9) . .
C17 C16 P1 117.1(10) . .
C16 C17 C18 118.5(13) . .
C16 C17 H17 120.7 . .
C18 C17 H17 120.7 . .
C19 C18 C17 120.2(13) . .
C19 C18 H18 119.9 . .
C17 C18 H18 119.9 . .
C20 C19 C18 121.4(13) . .
C20 C19 H19 119.3 . .
C18 C19 H19 119.3 . .
C19 C20 C21 121.1(13) . .
C19 C20 H20 119.5 . .
C21 C20 H20 119.5 . .
C16 C21 C20 119.6(12) . .
C16 C21 H21 120.2 . .
C20 C21 H21 120.2 . .
C23A C22A C27A 120.0 . .
C23A C22A P1 120.6(8) . .
C27A C22A P1 118.5(8) . .
C22A C23A C24A 120.0 . .
C22A C23A H23 120.0 . .
C24A C23A H23 120.0 . .
C25A C24A C23A 120.0 . .
C25A C24A H24 120.0 . .
C23A C24A H24 120.0 . .
C24A C25A C26A 120.0 . .
C24A C25A H25 120.0 . .
C26A C25A H25 120.0 . .
C27A C26A C25A 120.0 . .
C27A C26A H26 120.0 . .
C25A C26A H26 120.0 . .
C26A C27A C22A 120.0 . .
C26A C27A H27 120.0 . .
C22A C27A H27 120.0 . .
C23B C22B C27B 120.0 . .
C23B C22B P1 109.0(17) . .
C27B C22B P1 127.1(17) . .
C22B C23B C24B 120.0 . .
C22B C23B H23B 120.0 . .
C24B C23B H23B 120.0 . .
C23B C24B C25B 120.0 . .
C23B C24B H24B 120.0 . .
C25B C24B H24B 120.0 . .
C26B C25B C24B 120.0 . .
C26B C25B H25B 120.0 . .
C24B C25B H25B 120.0 . .
C27B C26B C25B 120.0 . .
C27B C26B H26B 120.0 . .
C25B C26B H26B 120.0 . .
C26B C27B C22B 120.0 . .
C26B C27B H27B 120.0 . .
C22B C27B H27B 120.0 . .
C33 C28 C29 115.2(13) . .
C33 C28 P2 125.2(9) . .
C29 C28 P2 119.5(10) . .
C30 C29 C28 123.6(12) . .
C30 C29 H29 118.2 . .
C28 C29 H29 118.2 . .
C29 C30 C31 119.8(12) . .
C29 C30 H30 120.1 . .
C31 C30 H30 120.1 . .
C32 C31 C30 117.8(13) . .
C32 C31 H31 121.1 . .
C30 C31 H31 121.1 . .
C33 C32 C31 120.9(12) . .
C33 C32 H32A 119.6 . .
C31 C32 H32A 119.6 . .
C28 C33 C32 122.7(12) . .
C28 C33 H33 118.7 . .
C32 C33 H33 118.7 . .
C35 C34 C39 120.0 . .
C35 C34 P2 115.2(7) . .
C39 C34 P2 124.8(7) . .
C34 C35 C36 120.0 . .
C34 C35 Au3 118.0(6) . .
C36 C35 Au3 121.8(6) . .
C34 C35 H35 122.1 . .
C36 C35 H35 117.9 . .
C37 C36 C35 120.0 . .
C37 C36 H36 120.0 . .
C35 C36 H36 120.0 . .
C36 C37 C38 120.0 . .
C36 C37 H37 120.0 . .
C38 C37 H37 120.0 . .
C37 C38 C39 120.0 . .
C37 C38 H38 120.0 . .
C39 C38 H38 120.0 . .
C38 C39 C34 120.0 . .
C38 C39 H39 120.0 . .
C34 C39 H39 120.0 . .
C2' C1' C13' 115.2(13) . .
C2' C1' P1' 121.8(11) . .
C13' C1' P1' 122.5(9) . .
C1' C2' C3' 121.6(12) . .
C1' C2' H2' 119.2 . .
C3' C2' H2' 119.2 . .
C2' C3' C4' 120.3(12) . .
C2' C3' H3' 119.8 . .
C4' C3' H3' 119.8 . .
C5' C4' C3' 121.5(13) . .
C5' C4' H4' 119.3 . .
C3' C4' H4' 119.3 . .
C4' C5' C13' 117.8(12) . .
C4' C5' C6' 124.9(13) . .
C13' C5' C6' 116.0(11) . .
C5' C6' C14' 112.1(11) . .
C5' C6' C7' 110.3(10) . .
C14' C6' C7' 111.6(10) . .
C5' C6' C15' 107.9(10) . .
C14' C6' C15' 107.6(11) . .
C7' C6' C15' 107.2(10) . .
C8' C7' C12' 118.7(11) . .
C8' C7' C6' 122.5(11) . .
C12' C7' C6' 118.8(10) . .
C7' C8' C9' 122.2(12) . .
C7' C8' H8' 118.9 . .
C9' C8' H8' 118.9 . .
C8' C9' C10' 120.2(11) . .
C8' C9' H9' 119.9 . .
C10' C9' H9' 119.9 . .
C9' C10' C11' 117.2(11) . .
C9' C10' H10' 121.4 . .
C11' C10' H10' 121.4 . .
C12' C11' C10' 120.1(11) . .
C12' C11' P2' 120.7(7) . .
C10' C11' P2' 118.6(9) . .
C7' C12' C11' 121.4(10) . .
C7' C12' O1' 122.1(10) . .
C11' C12' O1' 116.4(10) . .
C5' C13' O1' 123.6(11) . .
C5' C13' C1' 122.7(11) . .
O1' C13' C1' 113.6(11) . .
C6' C14' H14D 109.5 . .
C6' C14' H14E 109.5 . .
H14D C14' H14E 109.5 . .
C6' C14' H14F 109.5 . .
H14D C14' H14F 109.5 . .
H14E C14' H14F 109.5 . .
C6' C15' H15D 109.5 . .
C6' C15' H15E 109.5 . .
H15D C15' H15E 109.5 . .
C6' C15' H15F 109.5 . .
H15D C15' H15F 109.5 . .
H15E C15' H15F 109.5 . .
C13' O1' C12' 114.8(9) . .
C21' C16' C17' 118.9(11) . .
C21' C16' P1' 126.5(10) . .
C17' C16' P1' 114.5(10) . .
C18' C17' C16' 117.3(13) . .
C18' C17' H17' 121.4 . .
C16' C17' H17' 121.4 . .
C19' C18' C17' 122.3(13) . .
C19' C18' H18' 118.9 . .
C17' C18' H18' 118.9 . .
C18' C19' C20' 119.9(12) . .
C18' C19' H19' 120.0 . .
C20' C19' H19' 120.0 . .
C19' C20' C21' 117.6(14) . .
C19' C20' H20' 121.2 . .
C21' C20' H20' 121.2 . .
C16' C21' C20' 123.9(13) . .
C16' C21' H21' 118.1 . .
C20' C21' H21' 118.1 . .
C27' C22' C23' 118.3(12) . .
C27' C22' P1' 124.7(11) . .
C23' C22' P1' 116.8(10) . .
C24' C23' C22' 120.8(12) . .
C24' C23' H23' 119.6 . .
C22' C23' H23' 119.6 . .
C25' C24' C23' 117.6(14) . .
C25' C24' H24' 121.2 . .
C23' C24' H24' 121.2 . .
C26' C25' C24' 121.5(14) . .
C26' C25' H25' 119.2 . .
C24' C25' H25' 119.2 . .
C25' C26' C27' 121.8(14) . .
C25' C26' H26' 119.1 . .
C27' C26' H26' 119.1 . .
C26' C27' C22' 119.9(13) . .
C26' C27' H27' 120.0 . .
C22' C27' H27' 120.0 . .
C29' C28' C33' 120.0 . .
C29' C28' P2' 120.4(6) . .
C33' C28' P2' 119.5(6) . .
C30' C29' C28' 120.0 . .
C30' C29' H29' 120.0 . .
C28' C29' H29' 120.0 . .
C29' C30' C31' 120.0 . .
C29' C30' H30' 120.0 . .
C31' C30' H30' 120.0 . .
C32' C31' C30' 120.0 . .
C32' C31' H31' 120.0 . .
C30' C31' H31' 120.0 . .
C33' C32' C31' 120.0 . .
C33' C32' H32' 120.0 . .
C31' C32' H32' 120.0 . .
C32' C33' C28' 120.0 . .
C32' C33' H33' 120.0 . .
C28' C33' H33' 120.0 . .
C35' C34' C39' 120.0 . .
C35' C34' P2' 117.0(11) . .
C39' C34' P2' 123.0(11) . .
C36' C35' C34' 120.0 . .
C36' C35' Au1 122.7(11) . .
C34' C35' Au1 117.3(11) . .
C35' C36' C37' 120.0 . .
C35' C36' H36' 120.0 . .
C37' C36' H36' 120.0 . .
C38' C37' C36' 120.0 . .
C38' C37' H37' 120.0 . .
C36' C37' H37' 120.0 . .
C39' C38' C37' 120.0 . .
C39' C38' H38' 120.0 . .
C37' C38' H38' 120.0 . .
C38' C39' C34' 120.0 . .
C38' C39' H39' 120.0 . .
C34' C39' H39' 120.0 . .
C35" C34" C39" 120.0 . .
C35" C34" P2' 117.1(14) . .
C39" C34" P2' 122.9(14) . .
C34" C35" C36" 120.0 . .
C34" C35" H35" 120.0 . .
C36" C35" H35" 120.0 . .
C37" C36" C35" 120.0 . .
C37" C36" H36" 120.0 . .
C35" C36" H36" 120.0 . .
C36" C37" C38" 120.0 . .
C36" C37" H37" 120.0 . .
C38" C37" H37" 120.0 . .
C39" C38" C37" 120.0 . .
C39" C38" H38" 120.0 . .
C37" C38" H38" 120.0 . .
C38" C39" C34" 120.0 . .
C38" C39" H39" 120.0 . .
C34" C39" H39" 120.0 . .
O3 N1 O4 115.8(13) . .
O3 N1 O2 121.4(12) . .
O4 N1 O2 122.6(13) . .
C42 C40 C41 124.2(18) 2_757 .
C42 C40 H40 117.9 2_757 .
C41 C40 H40 117.9 . .
C42 C41 C43 113(3) . .
C42 C41 C40 116(2) . .
C43 C41 C40 131(3) . .
C41 C42 C40 120(2) . 2_757
C41 C42 H42 120.1 . .
C40 C42 H42 120.1 2_757 .
C41 C43 H43A 109.5 . .
C41 C43 H43B 109.5 . .
H43A C43 H43B 109.5 . .
C41 C43 H43C 109.5 . .
H43A C43 H43C 109.5 . .
H43B C43 H43C 109.5 . .

loop_
_geom_bond_atom_site_label_1
_geom_bond_atom_site_label_2
_geom_bond_distance
_geom_bond_site_symmetry_2
Au1 C35' 2.211(13) .
Au1 P1 2.350(4) .
Au1 Au2 2.7830(12) .
O1P P1 1.454(9) .
Au2 P2 2.311(3) .
Au2 P2' 2.316(3) .
Au2 Au3 2.8504(8) .
Au3 C35 2.178(8) .
Au3 P1' 2.327(4) .
O1P' P1' 1.48(3) .
P1 C22B 1.65(2) .
P1 C16 1.813(11) .
P1 C1 1.845(12) .
P1 C22A 1.871(12) .
P2 C28 1.767(14) .
P2 C34 1.776(8) .
P2 C11 1.794(11) .
P1' C22' 1.778(12) .
P1' C16' 1.829(12) .
P1' C1' 1.830(15) .
P2' C34" 1.743(16) .
P2' C28' 1.809(7) .
P2' C11' 1.819(12) .
P2' C34' 1.839(13) .
C1 C13 1.397(15) .
C1 C2 1.407(17) .
C2 C3 1.379(16) .
C2 H2 0.9500 .
C3 C4 1.352(15) .
C3 H3 0.9500 .
C4 C5 1.370(17) .
C4 H4 0.9500 .
C5 C13 1.387(15) .
C5 C6 1.541(15) .
C6 C7 1.488(17) .
C6 C15 1.512(16) .
C6 C14 1.535(17) .
C7 C8 1.414(16) .
C7 C12 1.417(14) .
C8 C9 1.362(17) .
C8 H8 0.9500 .
C9 C10 1.410(15) .
C9 H9 0.9500 .
C10 C11 1.394(15) .
C10 H10 0.9500 .
C11 C12 1.368(16) .
C12 O1 1.438(12) .
C13 O1 1.368(14) .
C14 H14A 0.9800 .
C14 H14B 0.9800 .
C14 H14C 0.9800 .
C15 H15A 0.9800 .
C15 H15B 0.9800 .
C15 H15C 0.9800 .
C16 C21 1.388(16) .
C16 C17 1.409(15) .
C17 C18 1.418(16) .
C17 H17 0.9500 .
C18 C19 1.349(17) .
C18 H18 0.9500 .
C19 C20 1.341(16) .
C19 H19 0.9500 .
C20 C21 1.391(15) .
C20 H20 0.9500 .
C21 H21 0.9500 .
C22A C23A 1.3900 .
C22A C27A 1.3900 .
C23A C24A 1.3900 .
C23A H23 0.9500 .
C24A C25A 1.3900 .
C24A H24 0.9500 .
C25A C26A 1.3900 .
C25A H25 0.9500 .
C26A C27A 1.3900 .
C26A H26 0.9500 .
C27A H27 0.9500 .
C22B C23B 1.3900 .
C22B C27B 1.3900 .
C23B C24B 1.3900 .
C23B H23B 0.9500 .
C24B C25B 1.3900 .
C24B H24B 0.9500 .
C25B C26B 1.3900 .
C25B H25B 0.9500 .
C26B C27B 1.3900 .
C26B H26B 0.9500 .
C27B H27B 0.9500 .
C28 C33 1.392(16) .
C28 C29 1.411(15) .
C29 C30 1.386(16) .
C29 H29 0.9500 .
C30 C31 1.405(17) .
C30 H30 0.9500 .
C31 C32 1.401(16) .
C31 H31 0.9500 .
C32 C33 1.394(16) .
C32 H32A 0.9500 .
C33 H33 0.9500 .
C34 C35 1.3900 .
C34 C39 1.3900 .
C35 C36 1.3900 .
C35 H35 0.9274 .
C36 C37 1.3900 .
C36 H36 0.9500 .
C37 C38 1.3900 .
C37 H37 0.9500 .
C38 C39 1.3900 .
C38 H38 0.9500 .
C39 H39 0.9500 .
C1' C2' 1.360(16) .
C1' C13' 1.463(16) .
C2' C3' 1.372(17) .
C2' H2' 0.9500 .
C3' C4' 1.393(15) .
C3' H3' 0.9500 .
C4' C5' 1.338(15) .
C4' H4' 0.9500 .
C5' C13' 1.372(17) .
C5' C6' 1.506(16) .
C6' C14' 1.523(17) .
C6' C7' 1.531(15) .
C6' C15' 1.632(17) .
C7' C8' 1.339(14) .
C7' C12' 1.346(15) .
C8' C9' 1.372(16) .
C8' H8' 0.9500 .
C9' C10' 1.377(17) .
C9' H9' 0.9500 .
C10' C11' 1.397(13) .
C10' H10' 0.9500 .
C11' C12' 1.373(14) .
C12' O1' 1.407(12) .
C13' O1' 1.398(12) .
C14' H14D 0.9800 .
C14' H14E 0.9800 .
C14' H14F 0.9800 .
C15' H15D 0.9800 .
C15' H15E 0.9800 .
C15' H15F 0.9800 .
C16' C21' 1.322(16) .
C16' C17' 1.424(16) .
C17' C18' 1.406(14) .
C17' H17' 0.9500 .
C18' C19' 1.357(18) .
C18' H18' 0.9500 .
C19' C20' 1.379(18) .
C19' H19' 0.9500 .
C20' C21' 1.405(15) .
C20' H20' 0.9500 .
C21' H21' 0.9500 .
C22' C27' 1.392(16) .
C22' C23' 1.420(16) .
C23' C24' 1.416(17) .
C23' H23' 0.9500 .
C24' C25' 1.381(18) .
C24' H24' 0.9500 .
C25' C26' 1.360(18) .
C25' H25' 0.9500 .
C26' C27' 1.371(16) .
C26' H26' 0.9500 .
C27' H27' 0.9500 .
C28' C29' 1.3900 .
C28' C33' 1.3900 .
C29' C30' 1.3900 .
C29' H29' 0.9500 .
C30' C31' 1.3900 .
C30' H30' 0.9500 .
C31' C32' 1.3900 .
C31' H31' 0.9500 .
C32' C33' 1.3900 .
C32' H32' 0.9500 .
C33' H33' 0.9500 .
C34' C35' 1.3900 .
C34' C39' 1.3900 .
C35' C36' 1.3900 .
C36' C37' 1.3900 .
C36' H36' 0.9500 .
C37' C38' 1.3900 .
C37' H37' 0.9500 .
C38' C39' 1.3900 .
C38' H38' 0.9500 .
C39' H39' 0.9500 .
C34" C35" 1.3900 .
C34" C39" 1.3900 .
C35" C36" 1.3900 .
C35" H35" 0.9500 .
C36" C37" 1.3900 .
C36" H36" 0.9500 .
C37" C38" 1.3900 .
C37" H37" 0.9500 .
C38" C39" 1.3900 .
C38" H38" 0.9500 .
C39" H39" 0.9500 .
N1 O3 1.216(13) .
N1 O4 1.222(12) .
N1 O2 1.233(13) .
C40 C42 1.37(2) 2_757
C40 C41 1.44(2) .
C40 H40 0.9500 .
C41 C42 1.31(2) .
C41 C43 1.407(17) .
C42 C40 1.37(2) 2_757
C42 H42 0.9500 .
C43 H43A 0.9800 .
C43 H43B 0.9800 .
C43 H43C 0.9800 .

loop_
_geom_torsion_atom_site_label_1
_geom_torsion_atom_site_label_2
_geom_torsion_atom_site_label_3
_geom_torsion_atom_site_label_4
_geom_torsion
_geom_torsion_site_symmetry_1
_geom_torsion_site_symmetry_4
O1P P1 C1 C13 71.1(14) . .
C22B P1 C1 C13 -60.9(17) . .
C16 P1 C1 C13 -174.1(11) . .
C22A P1 C1 C13 -70.0(13) . .
Au1 P1 C1 C13 59.9(14) . .
O1P P1 C1 C2 -116.0(13) . .
C22B P1 C1 C2 111.9(16) . .
C16 P1 C1 C2 -1.2(13) . .
C22A P1 C1 C2 102.9(12) . .
Au1 P1 C1 C2 -127.3(10) . .
C13 C1 C2 C3 3(2) . .
P1 C1 C2 C3 -170.4(10) . .
C1 C2 C3 C4 1(2) . .
C2 C3 C4 C5 -5(2) . .
C3 C4 C5 C13 4(2) . .
C3 C4 C5 C6 172.4(13) . .
C4 C5 C6 C7 157.9(13) . .
C13 C5 C6 C7 -33.6(16) . .
C4 C5 C6 C15 37.0(18) . .
C13 C5 C6 C15 -154.5(12) . .
C4 C5 C6 C14 -86.1(16) . .
C13 C5 C6 C14 82.5(14) . .
C15 C6 C7 C8 -36.1(17) . .
C14 C6 C7 C8 86.3(14) . .
C5 C6 C7 C8 -156.3(11) . .
C15 C6 C7 C12 151.3(11) . .
C14 C6 C7 C12 -86.3(13) . .
C5 C6 C7 C12 31.1(16) . .
C12 C7 C8 C9 0.3(18) . .
C6 C7 C8 C9 -172.9(12) . .
C7 C8 C9 C10 -2.3(19) . .
C8 C9 C10 C11 2.3(19) . .
C9 C10 C11 C12 -0.4(18) . .
C9 C10 C11 P2 -176.4(9) . .
C28 P2 C11 C12 70.2(11) . .
C34 P2 C11 C12 -177.5(10) . .
Au2 P2 C11 C12 -61.3(11) . .
C28 P2 C11 C10 -114.0(10) . .
C34 P2 C11 C10 -1.8(11) . .
Au2 P2 C11 C10 114.5(9) . .
C10 C11 C12 C7 -1.8(18) . .
P2 C11 C12 C7 174.1(9) . .
C10 C11 C12 O1 179.6(10) . .
P2 C11 C12 O1 -4.6(15) . .
C8 C7 C12 C11 1.8(17) . .
C6 C7 C12 C11 175.1(12) . .
C8 C7 C12 O1 -179.6(10) . .
C6 C7 C12 O1 -6.3(17) . .
C4 C5 C13 O1 -179.2(12) . .
C6 C5 C13 O1 11.7(19) . .
C4 C5 C13 C1 0.9(19) . .
C6 C5 C13 C1 -168.3(12) . .
C2 C1 C13 O1 176.1(11) . .
P1 C1 C13 O1 -10.8(17) . .
C2 C1 C13 C5 -3.9(19) . .
P1 C1 C13 C5 169.2(10) . .
C5 C13 O1 C12 17.3(17) . .
C1 C13 O1 C12 -162.7(10) . .
C11 C12 O1 C13 158.6(11) . .
C7 C12 O1 C13 -20.1(15) . .
O1P P1 C16 C21 -172.4(13) . .
C22B P1 C16 C21 -34.5(16) . .
C1 P1 C16 C21 75.7(13) . .
C22A P1 C16 C21 -32.0(13) . .
Au1 P1 C16 C21 -140.7(11) . .
O1P P1 C16 C17 10.6(14) . .
C22B P1 C16 C17 148.6(14) . .
C1 P1 C16 C17 -101.2(10) . .
C22A P1 C16 C17 151.1(10) . .
Au1 P1 C16 C17 42.3(10) . .
C21 C16 C17 C18 0.4(19) . .
P1 C16 C17 C18 177.5(10) . .
C16 C17 C18 C19 0(2) . .
C17 C18 C19 C20 0(2) . .
C18 C19 C20 C21 -1(2) . .
C17 C16 C21 C20 -1.3(19) . .
P1 C16 C21 C20 -178.2(9) . .
C19 C20 C21 C16 1.4(19) . .
C16 P1 C22A C23A -76.8(11) . .
C1 P1 C22A C23A 174.3(9) . .
Au1 P1 C22A C23A 29.2(11) . .
C16 P1 C22A C27A 92.3(8) . .
C1 P1 C22A C27A -16.6(9) . .
Au1 P1 C22A C27A -161.7(7) . .
C27A C22A C23A C24A 0.0 . .
P1 C22A C23A C24A 168.9(12) . .
C22A C23A C24A C25A 0.0 . .
C23A C24A C25A C26A 0.0 . .
C24A C25A C26A C27A 0.0 . .
C25A C26A C27A C22A 0.0 . .
C23A C22A C27A C26A 0.0 . .
P1 C22A C27A C26A -169.2(12) . .
O1P P1 C22B C23B 51.9(19) . .
C16 P1 C22B C23B -77.6(15) . .
C1 P1 C22B C23B 170.8(12) . .
O1P P1 C22B C27B -150.8(14) . .
C16 P1 C22B C27B 79.7(17) . .
C1 P1 C22B C27B -31.9(18) . .
C27B C22B C23B C24B 0.0 . .
P1 C22B C23B C24B 159(2) . .
C22B C23B C24B C25B 0.0 . .
C23B C24B C25B C26B 0.0 . .
C24B C25B C26B C27B 0.0 . .
C25B C26B C27B C22B 0.0 . .
C23B C22B C27B C26B 0.0 . .
P1 C22B C27B C26B -155(2) . .
C34 P2 C28 C33 -106.9(12) . .
C11 P2 C28 C33 4.8(13) . .
Au2 P2 C28 C33 139.1(10) . .
C34 P2 C28 C29 69.3(10) . .
C11 P2 C28 C29 -179.0(10) . .
Au2 P2 C28 C29 -44.7(11) . .
C33 C28 C29 C30 -2.2(19) . .
P2 C28 C29 C30 -178.8(10) . .
C28 C29 C30 C31 1(2) . .
C29 C30 C31 C32 -1(2) . .
C30 C31 C32 C33 2(2) . .
C29 C28 C33 C32 3.2(19) . .
P2 C28 C33 C32 179.6(10) . .
C31 C32 C33 C28 -3(2) . .
C28 P2 C34 C35 -167.9(5) . .
C11 P2 C34 C35 79.3(6) . .
Au2 P2 C34 C35 -47.0(4) . .
C28 P2 C34 C39 12.1(7) . .
C11 P2 C34 C39 -100.7(6) . .
Au2 P2 C34 C39 133.0(5) . .
C39 C34 C35 C36 0.0 . .
P2 C34 C35 C36 180.0(6) . .
C39 C34 C35 Au3 174.7(6) . .
P2 C34 C35 Au3 -5.3(5) . .
C34 C35 C36 C37 0.0 . .
Au3 C35 C36 C37 -174.5(6) . .
C35 C36 C37 C38 0.0 . .
C36 C37 C38 C39 0.0 . .
C37 C38 C39 C34 0.0 . .
C35 C34 C39 C38 0.0 . .
P2 C34 C39 C38 -180.0(7) . .
O1P' P1' C1' C2' -95(2) . .
C22' P1' C1' C2' 124.3(11) . .
C16' P1' C1' C2' 16.5(12) . .
Au3 P1' C1' C2' -104.5(11) . .
O1P' P1' C1' C13' 94(2) . .
C22' P1' C1' C13' -46.7(11) . .
C16' P1' C1' C13' -154.5(10) . .
Au3 P1' C1' C13' 84.5(11) . .
C13' C1' C2' C3' 0.6(19) . .
P1' C1' C2' C3' -171.1(10) . .
C1' C2' C3' C4' 7(2) . .
C2' C3' C4' C5' -8(2) . .
C3' C4' C5' C13' 2(2) . .
C3' C4' C5' C6' 168.3(13) . .
C4' C5' C6' C14' 30.9(19) . .
C13' C5' C6' C14' -162.3(12) . .
C4' C5' C6' C7' 155.9(13) . .
C13' C5' C6' C7' -37.3(16) . .
C4' C5' C6' C15' -87.4(16) . .
C13' C5' C6' C15' 79.5(14) . .
C5' C6' C7' C8' -154.6(12) . .
C14' C6' C7' C8' -29.4(17) . .
C15' C6' C7' C8' 88.1(14) . .
C5' C6' C7' C12' 25.5(16) . .
C14' C6' C7' C12' 150.8(12) . .
C15' C6' C7' C12' -91.7(13) . .
C12' C7' C8' C9' -1.9(19) . .
C6' C7' C8' C9' 178.3(12) . .
C7' C8' C9' C10' -2(2) . .
C8' C9' C10' C11' 2.5(19) . .
C9' C10' C11' C12' 0.7(18) . .
C9' C10' C11' P2' -170.8(10) . .
C34" P2' C11' C12' -153.0(13) . .
C28' P2' C11' C12' 90.2(10) . .
C34' P2' C11' C12' -156.3(11) . .
Au2 P2' C11' C12' -41.1(11) . .
C34" P2' C11' C10' 18.5(14) . .
C28' P2' C11' C10' -98.3(10) . .
C34' P2' C11' C10' 15.2(12) . .
Au2 P2' C11' C10' 130.4(9) . .
C8' C7' C12' C11' 5.2(19) . .
C6' C7' C12' C11' -175.0(11) . .
C8' C7' C12' O1' -172.5(11) . .
C6' C7' C12' O1' 7.3(18) . .
C10' C11' C12' C7' -4.7(19) . .
P2' C11' C12' C7' 166.7(10) . .
C10' C11' C12' O1' 173.2(10) . .
P2' C11' C12' O1' -15.5(15) . .
C4' C5' C13' O1' -174.0(11) . .
C6' C5' C13' O1' 18.2(19) . .
C4' C5' C13' C1' 6(2) . .
C6' C5' C13' C1' -161.5(12) . .
C2' C1' C13' C5' -7.5(19) . .
P1' C1' C13' C5' 164.1(11) . .
C2' C1' C13' O1' 172.8(10) . .
P1' C1' C13' O1' -15.6(15) . .
C5' C13' O1' C12' 15.7(16) . .
C1' C13' O1' C12' -164.6(10) . .
C7' C12' O1' C13' -29.2(16) . .
C11' C12' O1' C13' 153.0(10) . .
O1P' P1' C16' C21' -176(3) . .
C22' P1' C16' C21' -18.7(15) . .
C1' P1' C16' C21' 88.1(14) . .
Au3 P1' C16' C21' -141.9(13) . .
O1P' P1' C16' C17' 8(3) . .
C22' P1' C16' C17' 165.1(10) . .
C1' P1' C16' C17' -88.1(10) . .
Au3 P1' C16' C17' 41.9(11) . .
C21' C16' C17' C18' -1(2) . .
P1' C16' C17' C18' 175.5(10) . .
C16' C17' C18' C19' 0(2) . .
C17' C18' C19' C20' 0(2) . .
C18' C19' C20' C21' 2(2) . .
C17' C16' C21' C20' 3(2) . .
P1' C16' C21' C20' -173.1(12) . .
C19' C20' C21' C16' -4(3) . .
O1P' P1' C22' C27' -136(4) . .
C16' P1' C22' C27' 76.8(11) . .
C1' P1' C22' C27' -28.8(11) . .
Au3 P1' C22' C27' -164.2(9) . .
O1P' P1' C22' C23' 49(4) . .
C16' P1' C22' C23' -98.4(10) . .
C1' P1' C22' C23' 156.0(9) . .
Au3 P1' C22' C23' 20.6(10) . .
C27' C22' C23' C24' 0.4(17) . .
P1' C22' C23' C24' 176.0(9) . .
C22' C23' C24' C25' 2.2(19) . .
C23' C24' C25' C26' -3(2) . .
C24' C25' C26' C27' 1(2) . .
C25' C26' C27' C22' 1.8(19) . .
C23' C22' C27' C26' -2.4(17) . .
P1' C22' C27' C26' -177.6(9) . .
C34" P2' C28' C29' -93.3(10) . .
C11' P2' C28' C29' 24.6(6) . .
C34' P2' C28' C29' -83.8(8) . .
Au2 P2' C28' C29' 155.9(3) . .
C34" P2' C28' C33' 83.1(10) . .
C11' P2' C28' C33' -159.0(5) . .
C34' P2' C28' C33' 92.6(8) . .
Au2 P2' C28' C33' -27.7(5) . .
C33' C28' C29' C30' 0.0 . .
P2' C28' C29' C30' 176.4(6) . .
C28' C29' C30' C31' 0.0 . .
C29' C30' C31' C32' 0.0 . .
C30' C31' C32' C33' 0.0 . .
C31' C32' C33' C28' 0.0 . .
C29' C28' C33' C32' 0.0 . .
P2' C28' C33' C32' -176.4(6) . .
C28' P2' C34' C35' -166.5(8) . .
C11' P2' C34' C35' 81.5(9) . .
Au2 P2' C34' C35' -40.5(9) . .
C28' P2' C34' C39' 10.6(13) . .
C11' P2' C34' C39' -101.3(11) . .
Au2 P2' C34' C39' 136.7(9) . .
C39' C34' C35' C36' 0.0 . .
P2' C34' C35' C36' 177.3(13) . .
C39' C34' C35' Au1 178.4(13) . .
P2' C34' C35' Au1 -4.3(11) . .
C34' C35' C36' C37' 0.0 . .
Au1 C35' C36' C37' -178.3(14) . .
C35' C36' C37' C38' 0.0 . .
C36' C37' C38' C39' 0.0 . .
C37' C38' C39' C34' 0.0 . .
C35' C34' C39' C38' 0.0 . .
P2' C34' C39' C38' -177.1(14) . .
C28' P2' C34" C35" -171.0(10) . .
C11' P2' C34" C35" 73.3(13) . .
Au2 P2' C34" C35" -49.2(12) . .
C28' P2' C34" C39" 9.0(16) . .
C11' P2' C34" C39" -106.8(14) . .
Au2 P2' C34" C39" 130.8(13) . .
C39" C34" C35" C36" 0.0 . .
P2' C34" C35" C36" 179.9(18) . .
C34" C35" C36" C37" 0.0 . .
C35" C36" C37" C38" 0.0 . .
C36" C37" C38" C39" 0.0 . .
C37" C38" C39" C34" 0.0 . .
C35" C34" C39" C38" 0.0 . .
P2' C34" C39" C38" -179.9(19) . .
C42 C40 C41 C42 0(3) 2_757 .
C42 C40 C41 C43 -175.5(19) 2_757 .
C43 C41 C42 C40 176.3(16) . 2_757
C40 C41 C42 C40 0(2) . 2_757
